data_7048651
loop_
_publ_author_name
'Gradiski, Matthew V.'
'Tsui, Brian T. H.'
'Lough, Alan J.'
'Morris, Robert H.'

_publ_section_title
;
 PNN' &amp; P<sub>2</sub>NN' ligands via reductive amination with
 phosphine aldehydes: synthesis and base-metal coordination chemistry.
;
_journal_issue 6
_journal_name_full 'Dalton transactions (Cambridge, England : 2003)'
_journal_page_first 2150
_journal_page_last 2159
_journal_paper_doi 10.1039/c8dt04058c
_journal_volume 48
_journal_year 2019
_chemical_formula_sum 'C24 H35 Cl4 Co N2 P'
_chemical_formula_weight 583.24
_space_group_crystal_system monoclinic
_space_group_IT_number 14
_space_group_name_Hall '-P 2ybc'
_space_group_name_H-M_alt 'P 1 21/c 1'
_symmetry_space_group_name_Hall '-P 2ybc'
_symmetry_space_group_name_H-M 'P 1 21/c 1'
_atom_sites_solution_hydrogens geom
_audit_creation_method SHELXL-2016/6
_audit_update_record
;
2018-10-09 deposited with the CCDC.
2019-01-16 downloaded from the CCDC.
;
_cell_angle_alpha 90
_cell_angle_beta 97.447(3)
_cell_angle_gamma 90
_cell_formula_units_Z 4
_cell_length_a 18.9295(18)
_cell_length_b 11.5800(10)
_cell_length_c 12.5645(11)
_cell_measurement_reflns_used 7712
_cell_measurement_temperature 150(2)
_cell_measurement_theta_max 27.04
_cell_measurement_theta_min 2.40
_cell_volume 2731.0(4)
_computing_cell_refinement 'Bruker SAINT'
_computing_data_collection 'Bruker APEX2'
_computing_data_reduction 'Bruker SAINT'
_computing_molecular_graphics 'Bruker SHELXTL'
_computing_publication_material 'Bruker SHELXTL'
_computing_structure_refinement 'SHELXL-2016/6 (Sheldrick, 2016)'
_computing_structure_solution 'SHELXT 2014/5 (Sheldrick, 2014)'
_diffrn_ambient_temperature 150(2)
_diffrn_measured_fraction_theta_full 1.000
_diffrn_measured_fraction_theta_max 0.992
_diffrn_measurement_device_type 'Bruker APEX-II CCD'
_diffrn_measurement_method '\f and \w scans'
_diffrn_radiation_type MoK\a
_diffrn_radiation_wavelength 0.71073
_diffrn_reflns_av_R_equivalents 0.0674
_diffrn_reflns_av_unetI/netI 0.0680
_diffrn_reflns_Laue_measured_fraction_full 1.000
_diffrn_reflns_Laue_measured_fraction_max 0.992
_diffrn_reflns_limit_h_max 24
_diffrn_reflns_limit_h_min -24
_diffrn_reflns_limit_k_max 15
_diffrn_reflns_limit_k_min -15
_diffrn_reflns_limit_l_max 14
_diffrn_reflns_limit_l_min -16
_diffrn_reflns_number 31753
_diffrn_reflns_point_group_measured_fraction_full 1.000
_diffrn_reflns_point_group_measured_fraction_max 0.992
_diffrn_reflns_theta_full 25.242
_diffrn_reflns_theta_max 27.592
_diffrn_reflns_theta_min 2.066
_exptl_absorpt_coefficient_mu 1.094
_exptl_absorpt_correction_type none
_exptl_crystal_colour purple
_exptl_crystal_density_diffrn 1.419
_exptl_crystal_description slab
_exptl_crystal_F_000 1212
_exptl_crystal_size_max 0.200
_exptl_crystal_size_mid 0.150
_exptl_crystal_size_min 0.090
_refine_diff_density_max 0.847
_refine_diff_density_min -0.769
_refine_diff_density_rms 0.110
_refine_ls_extinction_method none
_refine_ls_goodness_of_fit_ref 1.087
_refine_ls_hydrogen_treatment constr
_refine_ls_matrix_type full
_refine_ls_number_parameters 404
_refine_ls_number_reflns 6283
_refine_ls_number_restraints 380
_refine_ls_restrained_S_all 1.065
_refine_ls_R_factor_all 0.1229
_refine_ls_R_factor_gt 0.0668
_refine_ls_shift/su_max 0.002
_refine_ls_shift/su_mean 0.000
_refine_ls_structure_factor_coef Fsqd
_refine_ls_weighting_details 'w=1/[\s^2^(Fo^2^)+(0.0411P)^2^+14.6652P] where P=(Fo^2^+2Fc^2^)/3'
_refine_ls_weighting_scheme calc
_refine_ls_wR_factor_gt 0.1524
_refine_ls_wR_factor_ref 0.1757
_reflns_Friedel_coverage 0.000
_reflns_number_gt 3874
_reflns_number_total 6283
_reflns_threshold_expression 'I > 2\s(I)'
_cod_data_source_file c8dt04058c2.cif
_cod_data_source_block 7_d1816_a
_cod_depositor_comments 'Adding full bibliography for 7048646--7048653.cif.'
_cod_database_code 7048651
_shelx_shelxl_version_number 2016/6
_shelx_space_group_comment
; 
The symmetry employed for this shelxl refinement is uniquely defined 
by the following loop, which should always be used as a source of 
symmetry information in preference to the above space-group names. 
They are only intended as comments. 
;
_shelx_estimated_absorpt_t_min 0.811
_shelx_estimated_absorpt_t_max 0.908

loop_
_space_group_symop_operation_xyz
'x, y, z'
'-x, y+1/2, -z+1/2'
'-x, -y, -z'
'x, -y-1/2, z-1/2'

loop_
_atom_site_label
_atom_site_type_symbol
_atom_site_fract_x
_atom_site_fract_y
_atom_site_fract_z
_atom_site_U_iso_or_equiv
_atom_site_adp_type
_atom_site_occupancy
_atom_site_site_symmetry_order
_atom_site_calc_flag
_atom_site_refinement_flags_posn
_atom_site_refinement_flags_adp
_atom_site_refinement_flags_occupancy
_atom_site_disorder_assembly
_atom_site_disorder_group
Co1 Co 0.30992(4) 0.63802(6) 0.43182(5) 0.02316(18) Uani 1 1 d . . . . .
Cl1 Cl 0.36726(7) 0.81074(11) 0.41480(11) 0.0303(3) Uani 1 1 d . . . . .
Cl2 Cl 0.29824(8) 0.63880(12) 0.61362(10) 0.0346(3) Uani 1 1 d . . . . .
P1 P 0.18785(7) 0.63007(12) 0.35693(12) 0.0289(3) Uani 1 1 d D . . . .
N1 N 0.3212(2) 0.6169(4) 0.2547(3) 0.0234(9) Uani 1 1 d . . . . .
H1N H 0.329893 0.694767 0.224564 0.028 Uiso 1 1 calc R U . . .
N2 N 0.3737(2) 0.4921(4) 0.4305(3) 0.0243(9) Uani 1 1 d . . . . .
C1 C 0.1906(3) 0.6236(5) 0.2121(5) 0.0374(14) Uani 1 1 d . . . . .
H1A H 0.148692 0.580419 0.177433 0.045 Uiso 1 1 calc R U . . .
H1B H 0.188491 0.702838 0.182266 0.045 Uiso 1 1 calc R U . . .
C2 C 0.2591(3) 0.5641(5) 0.1878(5) 0.0371(14) Uani 1 1 d . . . . .
H2A H 0.256829 0.480518 0.203696 0.045 Uiso 1 1 calc R U . . .
H2B H 0.264166 0.573117 0.110762 0.045 Uiso 1 1 calc R U . . .
C3 C 0.3846(3) 0.5469(4) 0.2507(4) 0.0247(11) Uani 1 1 d . . . . .
C4 C 0.4205(3) 0.5418(5) 0.1623(4) 0.0335(13) Uani 1 1 d . . . . .
H4A H 0.405456 0.588068 0.101122 0.040 Uiso 1 1 calc R U . . .
C5 C 0.4798(3) 0.4677(6) 0.1625(5) 0.0419(15) Uani 1 1 d . . . . .
H5A H 0.503812 0.464104 0.100775 0.050 Uiso 1 1 calc R U . . .
C6 C 0.5030(3) 0.4020(5) 0.2486(5) 0.0389(14) Uani 1 1 d . . . . .
H6A H 0.543265 0.353382 0.247048 0.047 Uiso 1 1 calc R U . . .
C7 C 0.4676(3) 0.4052(5) 0.3414(5) 0.0320(13) Uani 1 1 d . . . . .
C8 C 0.4882(3) 0.3392(5) 0.4341(5) 0.0362(14) Uani 1 1 d . . . . .
H8A H 0.527119 0.287075 0.436581 0.043 Uiso 1 1 calc R U . . .
C9 C 0.4520(3) 0.3502(5) 0.5201(5) 0.0398(14) Uani 1 1 d . . . . .
H9A H 0.464779 0.304786 0.582536 0.048 Uiso 1 1 calc R U . . .
C10 C 0.3957(3) 0.4295(5) 0.5157(5) 0.0324(13) Uani 1 1 d . . . . .
H10A H 0.372117 0.438390 0.577523 0.039 Uiso 1 1 calc R U . . .
C11 C 0.4088(3) 0.4800(4) 0.3425(4) 0.0245(11) Uani 1 1 d . . . . .
C12 C 0.1352(6) 0.5015(8) 0.3829(11) 0.044(2) Uani 0.696(16) 1 d D U P A 1
H12A H 0.085828 0.511151 0.344687 0.052 Uiso 0.696(16) 1 calc R U P A 1
C13 C 0.1675(6) 0.3926(9) 0.3407(11) 0.048(2) Uani 0.696(16) 1 d D U P A 1
H13A H 0.218344 0.387946 0.370979 0.057 Uiso 0.696(16) 1 calc R U P A 1
H13B H 0.165007 0.398237 0.261720 0.057 Uiso 0.696(16) 1 calc R U P A 1
C14 C 0.1294(6) 0.2812(9) 0.3693(13) 0.058(3) Uani 0.696(16) 1 d D U P A 1
H14A H 0.080006 0.280888 0.331997 0.070 Uiso 0.696(16) 1 calc R U P A 1
H14B H 0.154493 0.213259 0.344544 0.070 Uiso 0.696(16) 1 calc R U P A 1
C15 C 0.1280(6) 0.2731(9) 0.4886(12) 0.057(3) Uani 0.696(16) 1 d D U P A 1
H15A H 0.177357 0.265878 0.525366 0.069 Uiso 0.696(16) 1 calc R U P A 1
H15B H 0.101330 0.203244 0.505000 0.069 Uiso 0.696(16) 1 calc R U P A 1
C16 C 0.0933(6) 0.3788(9) 0.5302(11) 0.056(2) Uani 0.696(16) 1 d D U P A 1
H16A H 0.094841 0.372651 0.609051 0.067 Uiso 0.696(16) 1 calc R U P A 1
H16B H 0.042707 0.381812 0.498365 0.067 Uiso 0.696(16) 1 calc R U P A 1
C17 C 0.1309(7) 0.4913(9) 0.5028(11) 0.050(2) Uani 0.696(16) 1 d D U P A 1
H17A H 0.104422 0.558326 0.526439 0.060 Uiso 0.696(16) 1 calc R U P A 1
H17B H 0.179576 0.492925 0.542440 0.060 Uiso 0.696(16) 1 calc R U P A 1
C12A C 0.1346(13) 0.5097(15) 0.402(2) 0.046(3) Uani 0.304(16) 1 d D U P A 2
H12B H 0.086953 0.510008 0.357523 0.055 Uiso 0.304(16) 1 calc R U P A 2
C13A C 0.1703(14) 0.394(2) 0.386(2) 0.051(3) Uani 0.304(16) 1 d D U P A 2
H13C H 0.219486 0.395474 0.424473 0.061 Uiso 0.304(16) 1 calc R U P A 2
H13D H 0.173416 0.382987 0.308999 0.061 Uiso 0.304(16) 1 calc R U P A 2
C14A C 0.1301(15) 0.2905(16) 0.428(3) 0.055(3) Uani 0.304(16) 1 d D U P A 2
H14C H 0.081635 0.285564 0.387437 0.067 Uiso 0.304(16) 1 calc R U P A 2
H14D H 0.155589 0.217879 0.415931 0.067 Uiso 0.304(16) 1 calc R U P A 2
C15A C 0.1251(13) 0.3053(18) 0.545(2) 0.057(3) Uani 0.304(16) 1 d D U P A 2
H15C H 0.173589 0.306520 0.585953 0.068 Uiso 0.304(16) 1 calc R U P A 2
H15D H 0.098857 0.239399 0.571521 0.068 Uiso 0.304(16) 1 calc R U P A 2
C16A C 0.0870(14) 0.417(2) 0.564(2) 0.054(3) Uani 0.304(16) 1 d D U P A 2
H16C H 0.085876 0.427413 0.641907 0.065 Uiso 0.304(16) 1 calc R U P A 2
H16D H 0.037106 0.412010 0.528880 0.065 Uiso 0.304(16) 1 calc R U P A 2
C17A C 0.1230(17) 0.5230(18) 0.520(2) 0.049(3) Uani 0.304(16) 1 d D U P A 2
H17C H 0.093116 0.591992 0.526811 0.059 Uiso 0.304(16) 1 calc R U P A 2
H17D H 0.169629 0.536037 0.563607 0.059 Uiso 0.304(16) 1 calc R U P A 2
C18A C 0.1336(11) 0.7644(17) 0.381(3) 0.039(2) Uani 0.48(4) 1 d D U P A 2
H18A H 0.133951 0.772149 0.460444 0.047 Uiso 0.48(4) 1 calc R U P A 2
C19A C 0.1727(9) 0.8679(18) 0.344(2) 0.045(3) Uani 0.48(4) 1 d D U P A 2
H19A H 0.173132 0.863799 0.265265 0.054 Uiso 0.48(4) 1 calc R U P A 2
H19B H 0.222610 0.867788 0.378974 0.054 Uiso 0.48(4) 1 calc R U P A 2
C20A C 0.1349(10) 0.9805(16) 0.373(2) 0.053(3) Uani 0.48(4) 1 d D U P A 2
H20A H 0.138066 0.986762 0.452003 0.064 Uiso 0.48(4) 1 calc R U P A 2
H20B H 0.159891 1.047751 0.346722 0.064 Uiso 0.48(4) 1 calc R U P A 2
C21A C 0.0602(10) 0.9839(17) 0.327(2) 0.055(3) Uani 0.48(4) 1 d D U P A 2
H21A H 0.056943 0.985630 0.247499 0.066 Uiso 0.48(4) 1 calc R U P A 2
H21B H 0.038008 1.055434 0.350145 0.066 Uiso 0.48(4) 1 calc R U P A 2
C22A C 0.0202(9) 0.882(2) 0.360(2) 0.054(3) Uani 0.48(4) 1 d D U P A 2
H22A H -0.029469 0.884198 0.324190 0.065 Uiso 0.48(4) 1 calc R U P A 2
H22B H 0.018933 0.884368 0.438652 0.065 Uiso 0.48(4) 1 calc R U P A 2
C23A C 0.0560(11) 0.7658(18) 0.331(3) 0.046(3) Uani 0.48(4) 1 d D U P A 2
H23A H 0.030386 0.699373 0.357210 0.055 Uiso 0.48(4) 1 calc R U P A 2
H23B H 0.053280 0.758938 0.251587 0.055 Uiso 0.48(4) 1 calc R U P A 2
C18 C 0.1348(10) 0.7503(14) 0.383(2) 0.038(2) Uani 0.52(4) 1 d D U P A 1
H18B H 0.127019 0.742766 0.460176 0.046 Uiso 0.52(4) 1 calc R U P A 1
C19 C 0.1709(8) 0.8655(16) 0.3747(19) 0.048(3) Uani 0.52(4) 1 d D U P A 1
H19C H 0.179618 0.878487 0.299613 0.057 Uiso 0.52(4) 1 calc R U P A 1
H19D H 0.217485 0.865502 0.420739 0.057 Uiso 0.52(4) 1 calc R U P A 1
C20 C 0.1236(10) 0.9642(15) 0.410(2) 0.053(3) Uani 0.52(4) 1 d D U P A 1
H20C H 0.120421 0.956309 0.487832 0.063 Uiso 0.52(4) 1 calc R U P A 1
H20D H 0.146593 1.039306 0.398955 0.063 Uiso 0.52(4) 1 calc R U P A 1
C21 C 0.0518(9) 0.9641(16) 0.3513(19) 0.058(3) Uani 0.52(4) 1 d D U P A 1
H21C H 0.054346 0.980930 0.274693 0.069 Uiso 0.52(4) 1 calc R U P A 1
H21D H 0.023215 1.025616 0.379951 0.069 Uiso 0.52(4) 1 calc R U P A 1
C22 C 0.0159(8) 0.8498(19) 0.3609(19) 0.055(3) Uani 0.52(4) 1 d D U P A 1
H22C H -0.032026 0.851412 0.318731 0.065 Uiso 0.52(4) 1 calc R U P A 1
H22D H 0.010041 0.835504 0.436956 0.065 Uiso 0.52(4) 1 calc R U P A 1
C23 C 0.0608(10) 0.7496(16) 0.319(2) 0.049(2) Uani 0.52(4) 1 d D U P A 1
H23C H 0.037323 0.674447 0.327811 0.059 Uiso 0.52(4) 1 calc R U P A 1
H23D H 0.064549 0.760834 0.241849 0.059 Uiso 0.52(4) 1 calc R U P A 1
Cl3 Cl 0.3095(5) 1.2088(4) 0.2334(3) 0.079(2) Uani 0.803(18) 1 d D . P B 1
Cl4 Cl 0.31131(12) 1.13114(18) 0.45233(16) 0.0682(5) Uani 0.803(18) 1 d . . P B 1
C24 C 0.3314(5) 1.0996(7) 0.3238(7) 0.075(3) Uani 0.803(18) 1 d D . P B 1
H24A H 0.383036 1.083661 0.327762 0.090 Uiso 0.803(18) 1 calc R U P B 1
H24B H 0.305510 1.028792 0.297489 0.090 Uiso 0.803(18) 1 calc R U P B 1
Cl3A Cl 0.2740(10) 1.1748(17) 0.2249(9) 0.065(5) Uiso 0.197(18) 1 d D . P B 2
Cl4A Cl 0.31131(12) 1.13114(18) 0.45233(16) 0.0682(5) Uani 0.197(18) 1 d . . P B 2
C24A C 0.3314(5) 1.0996(7) 0.3238(7) 0.075(3) Uani 0.197(18) 1 d D . P B 2
H24C H 0.326559 1.015534 0.310704 0.090 Uiso 0.197(18) 1 calc R U P B 2
H24D H 0.381372 1.121541 0.318536 0.090 Uiso 0.197(18) 1 calc R U P B 2

loop_
_atom_site_aniso_label
_atom_site_aniso_U_11
_atom_site_aniso_U_22
_atom_site_aniso_U_33
_atom_site_aniso_U_23
_atom_site_aniso_U_13
_atom_site_aniso_U_12
Co1 0.0226(3) 0.0225(4) 0.0250(4) -0.0006(3) 0.0057(3) -0.0002(3)
Cl1 0.0339(7) 0.0262(7) 0.0307(7) 0.0009(6) 0.0035(6) -0.0068(6)
Cl2 0.0441(8) 0.0349(7) 0.0265(7) -0.0025(6) 0.0112(6) -0.0019(6)
P1 0.0222(7) 0.0252(7) 0.0396(8) 0.0022(6) 0.0048(6) -0.0003(6)
N1 0.021(2) 0.028(2) 0.021(2) -0.0031(18) 0.0024(17) 0.0006(18)
N2 0.024(2) 0.025(2) 0.025(2) 0.0052(18) 0.0080(18) -0.0002(18)
C1 0.025(3) 0.035(3) 0.049(4) -0.002(3) -0.009(3) 0.000(2)
C2 0.034(3) 0.034(3) 0.041(3) -0.009(3) -0.002(3) 0.004(3)
C3 0.026(3) 0.024(3) 0.025(3) -0.003(2) 0.004(2) -0.002(2)
C4 0.037(3) 0.039(3) 0.025(3) 0.004(2) 0.006(2) 0.001(3)
C5 0.042(4) 0.054(4) 0.032(3) -0.001(3) 0.015(3) 0.009(3)
C6 0.030(3) 0.046(4) 0.041(3) -0.012(3) 0.007(3) 0.006(3)
C7 0.028(3) 0.030(3) 0.037(3) -0.007(3) 0.002(2) 0.003(2)
C8 0.033(3) 0.031(3) 0.042(3) -0.001(3) -0.004(3) 0.007(2)
C9 0.044(3) 0.032(3) 0.041(3) 0.009(3) -0.004(3) 0.007(3)
C10 0.035(3) 0.029(3) 0.033(3) 0.004(2) 0.007(2) 0.000(2)
C11 0.023(3) 0.022(3) 0.029(3) -0.002(2) 0.005(2) 0.000(2)
C12 0.035(3) 0.028(3) 0.069(6) 0.011(4) 0.012(4) -0.003(3)
C13 0.048(4) 0.026(3) 0.071(6) 0.013(4) 0.015(4) -0.005(3)
C14 0.061(4) 0.033(4) 0.083(6) 0.014(5) 0.017(5) -0.009(4)
C15 0.065(4) 0.031(4) 0.081(7) 0.014(5) 0.028(5) -0.009(4)
C16 0.060(4) 0.030(4) 0.083(6) 0.009(4) 0.030(4) -0.008(4)
C17 0.052(4) 0.028(4) 0.075(6) 0.008(4) 0.025(4) -0.005(4)
C12A 0.043(5) 0.026(5) 0.070(6) 0.007(5) 0.016(5) -0.004(4)
C13A 0.050(5) 0.029(5) 0.077(7) 0.011(6) 0.018(5) -0.008(4)
C14A 0.060(5) 0.030(4) 0.079(7) 0.011(5) 0.023(5) -0.006(4)
C15A 0.061(5) 0.033(6) 0.080(7) 0.011(6) 0.026(6) -0.007(5)
C16A 0.058(5) 0.031(6) 0.078(7) 0.007(6) 0.026(6) -0.005(6)
C17A 0.049(5) 0.029(5) 0.074(6) 0.009(5) 0.023(5) -0.006(5)
C18A 0.026(4) 0.033(5) 0.060(5) -0.003(4) 0.012(4) 0.008(4)
C19A 0.038(4) 0.032(4) 0.068(6) -0.004(5) 0.016(4) 0.005(4)
C20A 0.044(5) 0.036(5) 0.082(6) 0.000(5) 0.015(5) 0.007(4)
C21A 0.046(5) 0.038(5) 0.083(6) 0.010(5) 0.014(5) 0.009(4)
C22A 0.037(4) 0.043(6) 0.082(5) 0.001(5) 0.013(4) 0.012(4)
C23A 0.028(4) 0.041(5) 0.070(5) -0.002(5) 0.011(4) 0.009(4)
C18 0.027(4) 0.031(5) 0.058(4) -0.001(4) 0.012(4) 0.002(4)
C19 0.038(4) 0.034(4) 0.072(6) -0.003(5) 0.011(4) 0.006(4)
C20 0.047(5) 0.035(5) 0.077(6) 0.001(5) 0.012(5) 0.006(4)
C21 0.047(5) 0.041(5) 0.086(6) 0.004(5) 0.013(5) 0.013(4)
C22 0.038(4) 0.041(6) 0.085(5) -0.001(5) 0.010(4) 0.009(4)
C23 0.032(4) 0.042(5) 0.074(5) -0.002(5) 0.008(4) 0.009(4)
Cl3 0.136(5) 0.0428(18) 0.0641(18) 0.0031(13) 0.042(2) 0.017(2)
Cl4 0.0806(14) 0.0609(12) 0.0605(12) -0.0003(10) -0.0009(10) 0.0007(11)
C24 0.093(7) 0.052(5) 0.088(6) 0.003(4) 0.038(5) 0.025(5)
Cl4A 0.0806(14) 0.0609(12) 0.0605(12) -0.0003(10) -0.0009(10) 0.0007(11)
C24A 0.093(7) 0.052(5) 0.088(6) 0.003(4) 0.038(5) 0.025(5)

loop_
_atom_type_symbol
_atom_type_description
_atom_type_scat_dispersion_real
_atom_type_scat_dispersion_imag
_atom_type_scat_source
C C 0.0033 0.0016 'International Tables Vol C Tables 4.2.6.8 and 6.1.1.4'
H H 0.0000 0.0000 'International Tables Vol C Tables 4.2.6.8 and 6.1.1.4'
N N 0.0061 0.0033 'International Tables Vol C Tables 4.2.6.8 and 6.1.1.4'
P P 0.1023 0.0942 'International Tables Vol C Tables 4.2.6.8 and 6.1.1.4'
Cl Cl 0.1484 0.1585 'International Tables Vol C Tables 4.2.6.8 and 6.1.1.4'
Co Co 0.3494 0.9721 'International Tables Vol C Tables 4.2.6.8 and 6.1.1.4'

loop_
_geom_angle_atom_site_label_1
_geom_angle_atom_site_label_2
_geom_angle_atom_site_label_3
_geom_angle
N2 Co1 N1 77.09(16)
N2 Co1 Cl1 115.14(12)
N1 Co1 Cl1 84.11(11)
N2 Co1 Cl2 98.06(12)
N1 Co1 Cl2 174.04(12)
Cl1 Co1 Cl2 101.21(6)
N2 Co1 P1 120.05(13)
N1 Co1 P1 79.56(11)
Cl1 Co1 P1 116.26(6)
Cl2 Co1 P1 100.22(6)
C18 P1 C1 107.9(9)
C18 P1 C12 105.6(8)
C1 P1 C12 103.2(5)
C1 P1 C12A 111.3(9)
C1 P1 C18A 106.1(10)
C12A P1 C18A 103.8(11)
C18 P1 Co1 116.1(7)
C1 P1 Co1 104.09(18)
C12 P1 Co1 118.7(4)
C12A P1 Co1 116.5(9)
C18A P1 Co1 114.8(7)
C3 N1 C2 110.3(4)
C3 N1 Co1 106.0(3)
C2 N1 Co1 115.4(3)
C3 N1 H1N 108.3
C2 N1 H1N 108.3
Co1 N1 H1N 108.3
C10 N2 C11 117.8(5)
C10 N2 Co1 124.4(4)
C11 N2 Co1 115.7(3)
C2 C1 P1 110.5(4)
C2 C1 H1A 109.5
P1 C1 H1A 109.5
C2 C1 H1B 109.5
P1 C1 H1B 109.5
H1A C1 H1B 108.1
N1 C2 C1 109.2(4)
N1 C2 H2A 109.8
C1 C2 H2A 109.8
N1 C2 H2B 109.8
C1 C2 H2B 109.8
H2A C2 H2B 108.3
C4 C3 C11 119.5(5)
C4 C3 N1 123.2(5)
C11 C3 N1 117.3(4)
C3 C4 C5 120.0(5)
C3 C4 H4A 120.0
C5 C4 H4A 120.0
C6 C5 C4 121.4(5)
C6 C5 H5A 119.3
C4 C5 H5A 119.3
C5 C6 C7 120.3(5)
C5 C6 H6A 119.8
C7 C6 H6A 119.8
C8 C7 C11 117.3(5)
C8 C7 C6 123.9(5)
C11 C7 C6 118.7(5)
C9 C8 C7 119.6(5)
C9 C8 H8A 120.2
C7 C8 H8A 120.2
C8 C9 C10 119.3(5)
C8 C9 H9A 120.3
C10 C9 H9A 120.3
N2 C10 C9 123.4(5)
N2 C10 H10A 118.3
C9 C10 H10A 118.3
N2 C11 C7 122.5(5)
N2 C11 C3 117.6(4)
C7 C11 C3 120.0(5)
C17 C12 C13 110.8(7)
C17 C12 P1 109.7(7)
C13 C12 P1 110.8(7)
C17 C12 H12A 108.5
C13 C12 H12A 108.5
P1 C12 H12A 108.5
C12 C13 C14 112.9(8)
C12 C13 H13A 109.0
C14 C13 H13A 109.0
C12 C13 H13B 109.0
C14 C13 H13B 109.0
H13A C13 H13B 107.8
C15 C14 C13 110.6(9)
C15 C14 H14A 109.5
C13 C14 H14A 109.5
C15 C14 H14B 109.5
C13 C14 H14B 109.5
H14A C14 H14B 108.1
C14 C15 C16 111.0(8)
C14 C15 H15A 109.4
C16 C15 H15A 109.4
C14 C15 H15B 109.4
C16 C15 H15B 109.4
H15A C15 H15B 108.0
C15 C16 C17 111.9(8)
C15 C16 H16A 109.2
C17 C16 H16A 109.2
C15 C16 H16B 109.2
C17 C16 H16B 109.2
H16A C16 H16B 107.9
C12 C17 C16 111.8(8)
C12 C17 H17A 109.3
C16 C17 H17A 109.3
C12 C17 H17B 109.3
C16 C17 H17B 109.3
H17A C17 H17B 107.9
C17A C12A C13A 109.7(12)
C17A C12A P1 112.0(15)
C13A C12A P1 110.7(14)
C17A C12A H12B 108.1
C13A C12A H12B 108.1
P1 C12A H12B 108.1
C12A C13A C14A 113.0(12)
C12A C13A H13C 109.0
C14A C13A H13C 109.0
C12A C13A H13D 109.0
C14A C13A H13D 109.0
H13C C13A H13D 107.8
C15A C14A C13A 109.8(14)
C15A C14A H14C 109.7
C13A C14A H14C 109.7
C15A C14A H14D 109.7
C13A C14A H14D 109.7
H14C C14A H14D 108.2
C14A C15A C16A 109.9(13)
C14A C15A H15C 109.7
C16A C15A H15C 109.7
C14A C15A H15D 109.7
C16A C15A H15D 109.7
H15C C15A H15D 108.2
C15A C16A C17A 112.4(12)
C15A C16A H16C 109.1
C17A C16A H16C 109.1
C15A C16A H16D 109.1
C17A C16A H16D 109.1
H16C C16A H16D 107.8
C12A C17A C16A 113.2(12)
C12A C17A H17C 108.9
C16A C17A H17C 108.9
C12A C17A H17D 108.9
C16A C17A H17D 108.9
H17C C17A H17D 107.7
C19A C18A C23A 110.3(10)
C19A C18A P1 107.5(14)
C23A C18A P1 116.8(13)
C19A C18A H18A 107.3
C23A C18A H18A 107.3
P1 C18A H18A 107.3
C18A C19A C20A 109.5(10)
C18A C19A H19A 109.8
C20A C19A H19A 109.8
C18A C19A H19B 109.8
C20A C19A H19B 109.8
H19A C19A H19B 108.2
C21A C20A C19A 112.4(10)
C21A C20A H20A 109.1
C19A C20A H20A 109.1
C21A C20A H20B 109.1
C19A C20A H20B 109.1
H20A C20A H20B 107.8
C20A C21A C22A 111.5(11)
C20A C21A H21A 109.3
C22A C21A H21A 109.3
C20A C21A H21B 109.3
C22A C21A H21B 109.3
H21A C21A H21B 108.0
C21A C22A C23A 111.2(10)
C21A C22A H22A 109.4
C23A C22A H22A 109.4
C21A C22A H22B 109.4
C23A C22A H22B 109.4
H22A C22A H22B 108.0
C18A C23A C22A 109.4(9)
C18A C23A H23A 109.8
C22A C23A H23A 109.8
C18A C23A H23B 109.8
C22A C23A H23B 109.8
H23A C23A H23B 108.2
C19 C18 C23 111.1(9)
C19 C18 P1 114.1(13)
C23 C18 P1 113.7(13)
C19 C18 H18B 105.7
C23 C18 H18B 105.7
P1 C18 H18B 105.7
C18 C19 C20 110.4(9)
C18 C19 H19C 109.6
C20 C19 H19C 109.6
C18 C19 H19D 109.6
C20 C19 H19D 109.6
H19C C19 H19D 108.1
C21 C20 C19 112.8(10)
C21 C20 H20C 109.0
C19 C20 H20C 109.0
C21 C20 H20D 109.0
C19 C20 H20D 109.0
H20C C20 H20D 107.8
C20 C21 C22 111.2(10)
C20 C21 H21C 109.4
C22 C21 H21C 109.4
C20 C21 H21D 109.4
C22 C21 H21D 109.4
H21C C21 H21D 108.0
C21 C22 C23 110.8(9)
C21 C22 H22C 109.5
C23 C22 H22C 109.5
C21 C22 H22D 109.5
C23 C22 H22D 109.5
H22C C22 H22D 108.1
C18 C23 C22 108.6(10)
C18 C23 H23C 110.0
C22 C23 H23C 110.0
C18 C23 H23D 110.0
C22 C23 H23D 110.0
H23C C23 H23D 108.3
Cl3 C24 Cl4 113.3(4)
Cl3 C24 H24A 108.9
Cl4 C24 H24A 108.9
Cl3 C24 H24B 108.9
Cl4 C24 H24B 108.9
H24A C24 H24B 107.7
Cl4A C24A Cl3A 111.1(6)
Cl4A C24A H24C 109.4
Cl3A C24A H24C 109.4
Cl4A C24A H24D 109.4
Cl3A C24A H24D 109.4
H24C C24A H24D 108.0

loop_
_geom_bond_atom_site_label_1
_geom_bond_atom_site_label_2
_geom_bond_distance
Co1 N2 2.078(4)
Co1 N1 2.277(4)
Co1 Cl1 2.2988(14)
Co1 Cl2 2.3232(14)
Co1 P1 2.3812(15)
P1 C18 1.772(18)
P1 C1 1.828(6)
P1 C12 1.845(7)
P1 C12A 1.852(9)
P1 C18A 1.910(19)
N1 C3 1.454(6)
N1 C2 1.486(7)
N1 H1N 1.0000
N2 C10 1.314(7)
N2 C11 1.368(6)
C1 C2 1.534(8)
C1 H1A 0.9900
C1 H1B 0.9900
C2 H2A 0.9900
C2 H2B 0.9900
C3 C4 1.378(7)
C3 C11 1.416(7)
C4 C5 1.411(8)
C4 H4A 0.9500
C5 C6 1.348(9)
C5 H5A 0.9500
C6 C7 1.419(8)
C6 H6A 0.9500
C7 C8 1.405(8)
C7 C11 1.413(7)
C8 C9 1.357(8)
C8 H8A 0.9500
C9 C10 1.403(8)
C9 H9A 0.9500
C10 H10A 0.9500
C12 C17 1.523(11)
C12 C13 1.525(10)
C12 H12A 1.0000
C13 C14 1.543(10)
C13 H13A 0.9900
C13 H13B 0.9900
C14 C15 1.506(15)
C14 H14A 0.9900
C14 H14B 0.9900
C15 C16 1.514(14)
C15 H15A 0.9900
C15 H15B 0.9900
C16 C17 1.543(10)
C16 H16A 0.9900
C16 H16B 0.9900
C17 H17A 0.9900
C17 H17B 0.9900
C12A C17A 1.526(13)
C12A C13A 1.526(12)
C12A H12B 1.0000
C13A C14A 1.545(13)
C13A H13C 0.9900
C13A H13D 0.9900
C14A C15A 1.503(17)
C14A H14C 0.9900
C14A H14D 0.9900
C15A C16A 1.515(16)
C15A H15C 0.9900
C15A H15D 0.9900
C16A C17A 1.542(12)
C16A H16C 0.9900
C16A H16D 0.9900
C17A H17C 0.9900
C17A H17D 0.9900
C18A C19A 1.514(12)
C18A C23A 1.523(10)
C18A H18A 1.0000
C19A C20A 1.554(11)
C19A H19A 0.9900
C19A H19B 0.9900
C20A C21A 1.458(12)
C20A H20A 0.9900
C20A H20B 0.9900
C21A C22A 1.495(13)
C21A H21A 0.9900
C21A H21B 0.9900
C22A C23A 1.568(12)
C22A H22A 0.9900
C22A H22B 0.9900
C23A H23A 0.9900
C23A H23B 0.9900
C18 C19 1.509(11)
C18 C23 1.523(11)
C18 H18B 1.0000
C19 C20 1.552(11)
C19 H19C 0.9900
C19 H19D 0.9900
C20 C21 1.461(12)
C20 H20C 0.9900
C20 H20D 0.9900
C21 C22 1.499(13)
C21 H21C 0.9900
C21 H21D 0.9900
C22 C23 1.569(12)
C22 H22C 0.9900
C22 H22D 0.9900
C23 H23C 0.9900
C23 H23D 0.9900
Cl3 C24 1.714(8)
Cl4 C24 1.745(8)
C24 H24A 0.9900
C24 H24B 0.9900
Cl3A C24A 1.769(11)
Cl4A C24A 1.745(8)
C24A H24C 0.9900
C24A H24D 0.9900

loop_
_geom_hbond_atom_site_label_D
_geom_hbond_atom_site_label_H
_geom_hbond_atom_site_label_A
_geom_hbond_distance_DH
_geom_hbond_distance_HA
_geom_hbond_distance_DA
_geom_hbond_angle_DHA
_geom_hbond_site_symmetry_A
N1 H1N Cl2 1.00 2.41 3.337(4) 154.2 4_575

loop_
_geom_torsion_atom_site_label_1
_geom_torsion_atom_site_label_2
_geom_torsion_atom_site_label_3
_geom_torsion_atom_site_label_4
_geom_torsion
C18 P1 C1 C2 153.3(7)
C12 P1 C1 C2 -95.2(6)
C12A P1 C1 C2 -96.8(10)
C18A P1 C1 C2 151.0(8)
Co1 P1 C1 C2 29.4(4)
C3 N1 C2 C1 167.8(5)
Co1 N1 C2 C1 47.7(6)
P1 C1 C2 N1 -49.6(6)
C2 N1 C3 C4 73.2(6)
Co1 N1 C3 C4 -161.1(4)
C2 N1 C3 C11 -105.7(5)
Co1 N1 C3 C11 20.0(5)
C11 C3 C4 C5 1.8(8)
N1 C3 C4 C5 -177.1(5)
C3 C4 C5 C6 -0.8(10)
C4 C5 C6 C7 0.5(10)
C5 C6 C7 C8 179.7(6)
C5 C6 C7 C11 -1.2(9)
C11 C7 C8 C9 -0.7(8)
C6 C7 C8 C9 178.4(6)
C7 C8 C9 C10 -1.4(9)
C11 N2 C10 C9 -1.0(8)
Co1 N2 C10 C9 -163.4(4)
C8 C9 C10 N2 2.4(9)
C10 N2 C11 C7 -1.3(8)
Co1 N2 C11 C7 162.6(4)
C10 N2 C11 C3 179.5(5)
Co1 N2 C11 C3 -16.5(6)
C8 C7 C11 N2 2.2(8)
C6 C7 C11 N2 -177.0(5)
C8 C7 C11 C3 -178.7(5)
C6 C7 C11 C3 2.2(8)
C4 C3 C11 N2 176.7(5)
N1 C3 C11 N2 -4.4(7)
C4 C3 C11 C7 -2.5(8)
N1 C3 C11 C7 176.4(5)
C18 P1 C12 C17 -69.4(12)
C1 P1 C12 C17 177.4(7)
Co1 P1 C12 C17 62.9(9)
C18 P1 C12 C13 167.9(12)
C1 P1 C12 C13 54.7(9)
Co1 P1 C12 C13 -59.7(9)
C17 C12 C13 C14 52.9(12)
P1 C12 C13 C14 174.9(9)
C12 C13 C14 C15 -55.2(12)
C13 C14 C15 C16 56.3(11)
C14 C15 C16 C17 -56.7(12)
C13 C12 C17 C16 -52.0(11)
P1 C12 C17 C16 -174.7(8)
C15 C16 C17 C12 54.7(13)
C1 P1 C12A C17A -172.0(15)
C18A P1 C12A C17A -58.4(19)
Co1 P1 C12A C17A 68.9(19)
C1 P1 C12A C13A 65.3(18)
C18A P1 C12A C13A 178.9(18)
Co1 P1 C12A C13A -54(2)
C17A C12A C13A C14A 53(2)
P1 C12A C13A C14A 177.4(19)
C12A C13A C14A C15A -59(2)
C13A C14A C15A C16A 59(2)
C14A C15A C16A C17A -56(2)
C13A C12A C17A C16A -50(2)
P1 C12A C17A C16A -172.9(18)
C15A C16A C17A C12A 53(2)
C23A C18A C19A C20A 57.5(18)
P1 C18A C19A C20A -174.0(14)
C18A C19A C20A C21A -57.3(18)
C19A C20A C21A C22A 56.5(18)
C20A C21A C22A C23A -55.8(19)
C19A C18A C23A C22A -57.5(18)
P1 C18A C23A C22A 179.3(19)
C21A C22A C23A C18A 56.1(18)
C1 P1 C18 C19 -74.5(17)
C12 P1 C18 C19 175.6(15)
Co1 P1 C18 C19 42(2)
C1 P1 C18 C23 54.3(14)
C12 P1 C18 C23 -55.6(15)
Co1 P1 C18 C23 170.7(11)
C23 C18 C19 C20 55.6(17)
P1 C18 C19 C20 -174.3(15)
C18 C19 C20 C21 -54.7(17)
C19 C20 C21 C22 55.8(17)
C20 C21 C22 C23 -57.6(17)
C19 C18 C23 C22 -57.5(17)
P1 C18 C23 C22 172.2(17)
C21 C22 C23 C18 57.9(16)
